data_7050258
loop_
_publ_author_name
'Drew, Michael G. B.'
'Hill, Clement'
'Hudson, Michael J.'
'Iveson, Peter B.'
'Madic, Charles'
'Vaillant, Ludovic'
'Youngs, Tristan G. A.'

_publ_section_title
;
 Separation of lanthanides and actinides(iii) using tridentate
 benzimidazole, benzoxazole and benzothiazole ligands
;
_journal_issue 4
_journal_name_full 'New Journal of Chemistry'
_journal_page_first 462
_journal_paper_doi 10.1039/b314321j
_journal_volume 28
_journal_year 2004
_chemical_formula_sum 'C39 H24 Gd N9 O13'
_chemical_formula_weight 983.92
_chemical_name_systematic
;
?
;
_space_group_IT_number 2
_symmetry_cell_setting triclinic
_symmetry_space_group_name_Hall '-P 1'
_symmetry_space_group_name_H-M 'P -1'
_atom_sites_solution_hydrogens geom
_atom_sites_solution_primary direct
_atom_sites_solution_secondary difmap
_audit_creation_method SHELXL-97
_cell_angle_alpha 86.191(10)
_cell_angle_beta 79.141(10)
_cell_angle_gamma 82.187(10)
_cell_formula_units_Z 2
_cell_length_a 10.527(14)
_cell_length_b 10.643(14)
_cell_length_c 17.09(2)
_cell_measurement_temperature 293(2)
_cell_volume 1861(4)
_computing_cell_refinement XDS
_computing_data_collection 'XDS (Kabsch, 1991)'
_computing_data_reduction XDS
_computing_molecular_graphics PLATON(Spek,1994)
_computing_structure_refinement 'SHELXL-93 (Sheldrick, 1993)'
_computing_structure_solution 'SHELXS-86 (Sheldrick, 1990)'
_diffrn_ambient_temperature 293(2)
_diffrn_measurement_device 'Marresearch Image Plate'
_diffrn_measurement_method '95 frames at 2^o intervals, counting time 2 min.'
_diffrn_radiation_monochromator graphite
_diffrn_radiation_source 'fine-focus sealed tube'
_diffrn_radiation_type MoK\a
_diffrn_radiation_wavelength 0.71073
_diffrn_reflns_av_R_equivalents 0.0000
_diffrn_reflns_av_sigmaI/netI 0.0434
_diffrn_reflns_limit_h_max 12
_diffrn_reflns_limit_h_min 0
_diffrn_reflns_limit_k_max 13
_diffrn_reflns_limit_k_min -12
_diffrn_reflns_limit_l_max 20
_diffrn_reflns_limit_l_min -20
_diffrn_reflns_number 6246
_diffrn_reflns_theta_max 25.96
_diffrn_reflns_theta_min 1.93
_exptl_absorpt_coefficient_mu 1.865
_exptl_absorpt_correction_T_max 1.000
_exptl_absorpt_correction_T_min 0.422
_exptl_absorpt_correction_type DIFABS
_exptl_crystal_density_diffrn 1.755
_exptl_crystal_density_method 'not measured'
_exptl_crystal_F_000 978
_refine_diff_density_max 2.932
_refine_diff_density_min -2.046
_refine_diff_density_rms 0.173
_refine_ls_extinction_coef 0.0000(10)
_refine_ls_extinction_expression Fc^*^=kFc[1+0.001xFc^2^\l^3^/sin(2\q)]^-1/4^
_refine_ls_extinction_method SHELXL
_refine_ls_goodness_of_fit_ref 0.940
_refine_ls_hydrogen_treatment mixed
_refine_ls_matrix_type full
_refine_ls_number_parameters 560
_refine_ls_number_reflns 6246
_refine_ls_number_restraints 60
_refine_ls_restrained_S_all 0.936
_refine_ls_R_factor_all 0.0972
_refine_ls_R_factor_gt 0.0706
_refine_ls_shift/su_max 0.549
_refine_ls_shift/su_mean 0.004
_refine_ls_structure_factor_coef Fsqd
_refine_ls_weighting_details 'w=1/[\s^2^(Fo^2^)+(0.2000P)^2^+0.0000P] where P=(Fo^2^+2Fc^2^)/3'
_refine_ls_weighting_scheme calc
_refine_ls_wR_factor_gt 0.1961
_refine_ls_wR_factor_ref 0.2218
_reflns_number_gt 4746
_reflns_number_total 6246
_reflns_threshold_expression >2sigma(I)
_cod_data_source_file b314321j.txt
_cod_data_source_block Gd-3
_cod_depositor_comments
;
The following automatic conversions were performed:

'_refine_ls_weighting_scheme' value 'calc
w=1/[\s^2^(Fo^2^)+(0.2000P)^2^+0.0000P] where P=(Fo^2^+2Fc^2^)/3' was
changed to 'calc'. New tag '_refine_ls_weighting_details' was
created. The value of the new tag was set to
'w=1/[\s^2^(Fo^2^)+(0.2000P)^2^+0.0000P] where P=(Fo^2^+2Fc^2^)/3'.

Automatic conversion script
Id: cif_fix_values 3143 2015-03-26 13:38:13Z robertas 
;
_cod_original_sg_symbol_H-M P-1
_cod_database_code 7050258

loop_
_symmetry_equiv_pos_as_xyz
'x, y, z'
'-x, -y, -z'

loop_
_atom_site_label
_atom_site_type_symbol
_atom_site_fract_x
_atom_site_fract_y
_atom_site_fract_z
_atom_site_U_iso_or_equiv
_atom_site_adp_type
_atom_site_occupancy
_atom_site_calc_flag
_atom_site_refinement_flags
_atom_site_disorder_assembly
_atom_site_disorder_group
Gd1 Gd 0.19569(4) 0.29342(4) 0.18224(2) 0.0430(2) Uani 1 d . . .
C22 C -0.0186(9) 0.3470(8) 0.0541(5) 0.0410(18) Uani 1 d . . .
N21 N -0.0212(7) 0.3513(8) 0.1302(4) 0.0467(17) Uani 1 d . . .
C29 C -0.1533(9) 0.4032(8) 0.1599(5) 0.0437(18) Uani 1 d . . .
C28 C -0.2172(10) 0.4286(10) 0.2377(6) 0.057(2) Uani 1 d . . .
H28 H -0.1739 0.4165 0.2808 0.068 Uiso 1 calc R . .
C27 C -0.3477(10) 0.4723(11) 0.2467(6) 0.062(3) Uani 1 d . . .
H27 H -0.3947 0.4848 0.2979 0.074 Uiso 1 calc R . .
C26 C -0.4136(9) 0.4989(10) 0.1821(6) 0.055(2) Uani 1 d . . .
H26 H -0.5003 0.5352 0.1910 0.066 Uiso 1 calc R . .
C25 C -0.3497(9) 0.4712(10) 0.1044(6) 0.054(2) Uani 1 d . . .
H25 H -0.3917 0.4835 0.0608 0.065 Uiso 1 calc R . .
C24 C -0.2194(9) 0.4242(9) 0.0977(5) 0.0449(19) Uani 1 d . . .
O23 O -0.1335(6) 0.3883(6) 0.0277(3) 0.0493(14) Uani 1 d . . .
N11 N 0.2014(7) 0.2659(7) 0.0289(4) 0.0435(16) Uani 1 d . . .
C12 C 0.0936(9) 0.2975(8) -0.0041(5) 0.0443(19) Uani 1 d . . .
C13 C 0.0897(10) 0.2875(10) -0.0833(6) 0.054(2) Uani 1 d . . .
H13 H 0.0138 0.3120 -0.1037 0.064 Uiso 1 calc R . .
C14 C 0.2070(10) 0.2382(10) -0.1321(5) 0.052(2) Uani 1 d . . .
H14 H 0.2090 0.2272 -0.1859 0.062 Uiso 1 calc R . .
C15 C 0.3174(10) 0.2065(9) -0.1008(5) 0.053(2) Uani 1 d . . .
H15 H 0.3959 0.1765 -0.1328 0.064 Uiso 1 calc R . .
C16 C 0.3093(8) 0.2203(8) -0.0194(5) 0.0416(18) Uani 1 d . . .
C32 C 0.4230(9) 0.1858(8) 0.0223(5) 0.0420(18) Uani 1 d U . .
N31 N 0.4213(7) 0.1864(7) 0.0978(4) 0.0489(17) Uani 1 d U . .
C39 C 0.5536(8) 0.1490(8) 0.1048(5) 0.0419(18) Uani 1 d U . .
C38 C 0.6159(10) 0.1340(10) 0.1717(6) 0.057(2) Uani 1 d U . .
H38 H 0.5693 0.1468 0.2231 0.068 Uiso 1 calc R . .
C37 C 0.7469(10) 0.1000(10) 0.1575(7) 0.059(2) Uani 1 d U . .
H37 H 0.7910 0.0911 0.2002 0.071 Uiso 1 calc R . .
C36 C 0.8194(9) 0.0775(9) 0.0795(6) 0.054(2) Uani 1 d U . .
H36 H 0.9088 0.0524 0.0726 0.065 Uiso 1 calc R . .
C35 C 0.7585(9) 0.0925(9) 0.0133(6) 0.053(2) Uani 1 d U . .
H35 H 0.8041 0.0792 -0.0382 0.063 Uiso 1 calc R . .
C34 C 0.6250(9) 0.1288(8) 0.0298(5) 0.0447(18) Uani 1 d U . .
O33 O 0.5402(6) 0.1475(6) -0.0244(3) 0.0458(13) Uani 1 d U . .
N43 N 0.2587(8) 0.5444(8) 0.1167(4) 0.0512(19) Uani 1 d . . .
O44 O 0.2869(9) 0.6535(7) 0.0932(4) 0.072(2) Uani 1 d . . .
O41 O 0.1526(7) 0.5314(7) 0.1638(4) 0.0594(17) Uani 1 d . . .
O42 O 0.3314(7) 0.4449(7) 0.0939(4) 0.0572(17) Uani 1 d . . .
N53 N 0.0748(9) 0.0583(8) 0.2091(5) 0.056(2) Uani 1 d . . .
O52 C 0.1674(7) 0.0747(7) 0.1534(4) 0.0336(15) Uani 1 d . . .
O54 O 0.0256(8) -0.0413(7) 0.2173(6) 0.081(2) Uani 1 d . . .
O51 O 0.0332(8) 0.1482(7) 0.2546(4) 0.0656(19) Uani 1 d . . .
N63 N 0.3595(9) 0.2653(10) 0.3014(4) 0.061(2) Uani 1 d . . .
O61 O 0.3496(7) 0.3646(7) 0.2560(4) 0.0585(16) Uani 1 d . . .
O62 O 0.3031(7) 0.1732(6) 0.2850(4) 0.0591(17) Uani 1 d . . .
O64 O 0.4184(9) 0.2581(10) 0.3575(5) 0.084(3) Uani 1 d . . .
C72 C 1.2095(10) 0.4381(10) 0.4942(6) 0.058(2) Uani 1 d . . .
N71 N 1.1183(9) 0.3748(8) 0.4741(5) 0.057(2) Uani 1 d . . .
C73 C 1.2443(15) 0.4212(13) 0.5686(7) 0.083(4) Uani 1 d . . .
H73 H 1.3038 0.4691 0.5823 0.099 Uiso 1 calc R . .
C74 C 1.1896(14) 0.3322(14) 0.6221(7) 0.082(4) Uani 1 d . . .
H74 H 1.2137 0.3191 0.6720 0.099 Uiso 1 calc R . .
C75 C 1.1006(13) 0.2634(14) 0.6031(7) 0.076(3) Uani 1 d . . .
H75 H 1.0638 0.2025 0.6386 0.091 Uiso 1 calc R . .
C76 C 1.0670(11) 0.2884(11) 0.5275(6) 0.061(3) Uani 1 d . . .
C82 C 0.9690(10) 0.2206(11) 0.5014(6) 0.060(3) Uani 1 d . . .
O83 O 0.9213(8) 0.1280(7) 0.5525(4) 0.067(2) Uani 1 d . . .
C84 C 0.8342(11) 0.0842(11) 0.5128(6) 0.062(3) Uani 1 d . . .
C85 C 0.7550(13) -0.0117(12) 0.5389(8) 0.080(4) Uani 1 d . . .
H85 H 0.7566 -0.0568 0.5873 0.096 Uiso 1 calc R . .
C86 C 0.6758(15) -0.0340(12) 0.4884(9) 0.084(4) Uani 1 d . . .
H86 H 0.6228 -0.0981 0.5019 0.101 Uiso 1 calc R . .
C87 C 0.6715(13) 0.0401(13) 0.4134(9) 0.084(4) Uani 1 d . . .
H87 H 0.6144 0.0244 0.3809 0.101 Uiso 1 calc R . .
C88 C 0.7515(12) 0.1323(13) 0.3912(8) 0.077(3) Uani 1 d . . .
H88 H 0.7494 0.1798 0.3437 0.093 Uiso 1 calc R . .
C89 C 0.8343(11) 0.1533(10) 0.4400(6) 0.060(2) Uani 1 d . . .
N81 N 0.9233(9) 0.2419(9) 0.4354(5) 0.061(2) Uani 1 d . . .
C92 C 1.2566(11) 0.5351(11) 0.4344(6) 0.062(3) Uani 1 d . . .
O93 O 1.3581(8) 0.5932(8) 0.4458(5) 0.076(2) Uani 1 d . . .
C94 C 1.3758(11) 0.6802(10) 0.3821(6) 0.058(2) Uani 1 d . . .
C95 C 1.4626(11) 0.7695(13) 0.3643(9) 0.080(4) Uani 1 d . . .
H95 H 1.5246 0.7765 0.3955 0.096 Uiso 1 calc R . .
C96 C 1.4514(13) 0.8461(13) 0.2988(9) 0.077(3) Uani 1 d . . .
H96 H 1.5079 0.9073 0.2849 0.092 Uiso 1 calc R . .
C97 C 1.3622(13) 0.8378(12) 0.2524(8) 0.074(3) Uani 1 d . . .
H97 H 1.3600 0.8932 0.2081 0.089 Uiso 1 calc R . .
C98 C 1.2729(13) 0.7488(12) 0.2685(7) 0.074(3) Uani 1 d . . .
H98 H 1.2111 0.7443 0.2368 0.088 Uiso 1 calc R . .
C99 C 1.2824(10) 0.6679(10) 0.3351(7) 0.057(2) Uani 1 d . . .
N91 N 1.2077(8) 0.5731(9) 0.3711(5) 0.057(2) Uani 1 d . . .
O100 O 0.0682(6) 0.3843(6) 0.3024(3) 0.0500(15) Uani 1 d . . .

loop_
_atom_site_aniso_label
_atom_site_aniso_U_11
_atom_site_aniso_U_22
_atom_site_aniso_U_33
_atom_site_aniso_U_23
_atom_site_aniso_U_13
_atom_site_aniso_U_12
Gd1 0.0464(3) 0.0452(3) 0.0376(3) -0.00001(17) -0.00764(17) -0.0071(2)
C22 0.051(4) 0.031(4) 0.044(4) 0.002(3) -0.011(3) -0.013(4)
N21 0.046(4) 0.055(5) 0.042(4) 0.000(3) -0.009(3) -0.015(3)
C29 0.046(4) 0.043(5) 0.042(4) -0.003(3) -0.007(3) -0.007(4)
C28 0.059(5) 0.059(6) 0.055(5) -0.001(4) -0.019(4) -0.011(5)
C27 0.054(5) 0.073(7) 0.055(6) -0.012(5) 0.003(4) -0.008(5)
C26 0.038(4) 0.064(6) 0.064(6) -0.003(5) -0.009(4) -0.008(4)
C25 0.049(5) 0.062(6) 0.053(5) 0.003(4) -0.010(4) -0.015(5)
C24 0.048(5) 0.047(5) 0.043(4) 0.004(4) -0.016(3) -0.012(4)
O23 0.053(3) 0.061(4) 0.037(3) 0.006(3) -0.015(2) -0.010(3)
N11 0.051(4) 0.043(4) 0.037(3) -0.006(3) -0.003(3) -0.012(3)
C12 0.054(5) 0.040(5) 0.040(4) -0.004(3) -0.005(4) -0.016(4)
C13 0.060(5) 0.053(6) 0.048(5) -0.004(4) -0.020(4) 0.008(5)
C14 0.066(6) 0.056(6) 0.034(4) -0.003(4) -0.010(4) -0.004(5)
C15 0.069(6) 0.053(5) 0.033(4) -0.004(4) 0.003(4) -0.010(5)
C16 0.045(4) 0.034(4) 0.048(4) 0.001(3) -0.010(3) -0.011(4)
C32 0.048(4) 0.035(4) 0.042(4) -0.001(3) -0.003(3) -0.010(4)
N31 0.053(4) 0.053(4) 0.042(4) -0.008(3) -0.005(3) -0.013(4)
C39 0.038(4) 0.038(4) 0.050(5) -0.004(3) -0.006(3) -0.004(4)
C38 0.059(6) 0.057(6) 0.051(5) -0.004(4) -0.005(4) -0.006(5)
C37 0.056(5) 0.044(5) 0.078(7) -0.003(5) -0.015(5) -0.002(5)
C36 0.045(5) 0.053(6) 0.064(6) -0.003(4) -0.009(4) -0.007(4)
C35 0.045(4) 0.038(5) 0.073(6) -0.001(4) -0.007(4) -0.006(4)
C34 0.049(4) 0.035(4) 0.049(5) 0.002(3) -0.007(4) -0.006(4)
O33 0.048(3) 0.047(3) 0.042(3) -0.003(2) -0.008(2) -0.006(3)
N43 0.064(5) 0.054(5) 0.041(4) 0.006(3) -0.016(3) -0.024(4)
O44 0.107(6) 0.052(4) 0.064(4) 0.011(3) -0.022(4) -0.033(4)
O41 0.055(4) 0.056(4) 0.064(4) 0.002(3) -0.013(3) 0.005(3)
O42 0.067(4) 0.046(4) 0.056(4) 0.001(3) -0.002(3) -0.008(3)
N53 0.065(5) 0.038(4) 0.070(5) 0.006(4) -0.025(4) -0.008(4)
O52 0.042(4) 0.033(4) 0.027(3) -0.010(3) 0.004(3) -0.016(3)
O54 0.078(5) 0.043(4) 0.124(7) 0.011(4) -0.020(5) -0.022(4)
O51 0.071(5) 0.059(4) 0.060(4) -0.006(3) 0.010(3) -0.013(4)
N63 0.060(5) 0.085(7) 0.032(4) -0.005(4) 0.001(3) -0.003(5)
O61 0.062(4) 0.062(4) 0.057(4) 0.003(3) -0.018(3) -0.018(3)
O62 0.075(5) 0.046(4) 0.056(4) 0.002(3) -0.018(3) 0.003(4)
O64 0.085(5) 0.118(7) 0.057(5) 0.001(4) -0.043(4) -0.005(5)
C72 0.065(6) 0.061(6) 0.049(5) -0.015(4) -0.015(4) -0.003(5)
N71 0.073(5) 0.053(5) 0.043(4) -0.009(3) -0.011(4) -0.001(4)
C73 0.115(10) 0.082(8) 0.069(7) -0.005(6) -0.045(7) -0.032(8)
C74 0.099(9) 0.101(10) 0.052(6) -0.003(6) -0.029(6) -0.008(8)
C75 0.082(8) 0.093(9) 0.050(6) -0.002(6) -0.012(5) 0.002(7)
C76 0.064(6) 0.069(7) 0.045(5) -0.010(5) -0.005(4) 0.002(5)
C82 0.055(5) 0.064(6) 0.056(6) -0.004(5) -0.004(4) 0.011(5)
O83 0.076(5) 0.072(5) 0.044(4) 0.004(3) 0.003(3) -0.001(4)
C84 0.072(6) 0.065(6) 0.043(5) -0.004(4) 0.009(4) -0.015(5)
C85 0.088(9) 0.065(7) 0.070(7) 0.003(6) 0.030(7) -0.011(7)
C86 0.094(9) 0.059(7) 0.097(9) -0.007(6) 0.008(8) -0.036(7)
C87 0.075(8) 0.072(8) 0.105(10) -0.010(7) -0.007(7) -0.022(7)
C88 0.077(8) 0.084(9) 0.072(7) 0.008(6) -0.013(6) -0.020(7)
C89 0.063(6) 0.055(6) 0.057(6) 0.004(4) 0.001(5) -0.008(5)
N81 0.071(5) 0.067(6) 0.046(4) 0.003(4) -0.009(4) -0.012(5)
C92 0.064(6) 0.067(7) 0.057(6) -0.022(5) -0.012(5) -0.007(5)
O93 0.080(5) 0.071(5) 0.084(5) -0.012(4) -0.033(4) -0.009(4)
C94 0.066(6) 0.045(5) 0.063(6) -0.009(4) -0.017(5) 0.000(5)
C95 0.055(6) 0.071(8) 0.120(11) -0.030(7) -0.028(7) 0.002(6)
C96 0.070(7) 0.069(8) 0.097(10) -0.008(7) -0.018(7) -0.019(6)
C97 0.085(8) 0.058(7) 0.071(7) -0.008(5) 0.002(6) 0.000(6)
C98 0.077(7) 0.069(7) 0.070(7) -0.014(6) -0.007(6) 0.005(6)
C99 0.053(5) 0.049(5) 0.067(6) -0.016(4) -0.010(4) 0.003(5)
N91 0.058(5) 0.063(5) 0.048(4) -0.013(4) -0.011(4) 0.006(4)
O100 0.052(3) 0.065(4) 0.033(3) -0.012(3) -0.002(2) -0.011(3)

loop_
_atom_type_symbol
_atom_type_description
_atom_type_scat_dispersion_real
_atom_type_scat_dispersion_imag
_atom_type_scat_source
C C 0.0033 0.0016 'International Tables Vol C Tables 4.2.6.8 and 6.1.1.4'
H H 0.0000 0.0000 'International Tables Vol C Tables 4.2.6.8 and 6.1.1.4'
N N 0.0061 0.0033 'International Tables Vol C Tables 4.2.6.8 and 6.1.1.4'
O O 0.0106 0.0060 'International Tables Vol C Tables 4.2.6.8 and 6.1.1.4'
Gd Gd -0.1653 3.9035 'International Tables Vol C Tables 4.2.6.8 and 6.1.1.4'

loop_
_geom_angle_atom_site_label_1
_geom_angle_atom_site_label_2
_geom_angle_atom_site_label_3
_geom_angle
_geom_angle_site_symmetry_1
_geom_angle_site_symmetry_3
_geom_angle_publ_flag
O41 Gd1 O100 69.6(2) . . ?
O41 Gd1 O61 78.0(2) . . ?
O100 Gd1 O61 73.2(2) . . ?
O41 Gd1 O52 152.4(3) . . ?
O100 Gd1 O52 118.1(2) . . ?
O61 Gd1 O52 129.3(3) . . ?
O41 Gd1 O62 127.0(2) . . ?
O100 Gd1 O62 78.7(2) . . ?
O61 Gd1 O62 52.2(2) . . ?
O52 Gd1 O62 80.2(3) . . ?
O41 Gd1 O42 50.5(2) . . ?
O100 Gd1 O42 114.2(2) . . ?
O61 Gd1 O42 70.5(2) . . ?
O52 Gd1 O42 127.5(2) . . ?
O62 Gd1 O42 115.0(3) . . ?
O41 Gd1 O51 126.1(2) . . ?
O100 Gd1 O51 68.2(2) . . ?
O61 Gd1 O51 118.6(3) . . ?
O52 Gd1 O51 50.2(2) . . ?
O62 Gd1 O51 74.4(3) . . ?
O42 Gd1 O51 170.4(3) . . ?
O41 Gd1 N21 71.2(2) . . ?
O100 Gd1 N21 82.7(2) . . ?
O61 Gd1 N21 146.0(3) . . ?
O52 Gd1 N21 83.2(3) . . ?
O62 Gd1 N21 145.4(2) . . ?
O42 Gd1 N21 99.2(2) . . ?
O51 Gd1 N21 71.6(3) . . ?
O41 Gd1 N11 91.0(2) . . ?
O100 Gd1 N11 144.7(2) . . ?
O61 Gd1 N11 133.0(2) . . ?
O52 Gd1 N11 67.5(2) . . ?
O62 Gd1 N11 134.5(2) . . ?
O42 Gd1 N11 67.6(2) . . ?
O51 Gd1 N11 104.9(2) . . ?
N21 Gd1 N11 62.7(2) . . ?
O41 Gd1 N31 114.9(2) . . ?
O100 Gd1 N31 151.5(2) . . ?
O61 Gd1 N31 80.2(3) . . ?
O52 Gd1 N31 71.9(2) . . ?
O62 Gd1 N31 77.0(3) . . ?
O42 Gd1 N31 64.5(2) . . ?
O51 Gd1 N31 118.3(2) . . ?
N21 Gd1 N31 125.7(2) . . ?
N11 Gd1 N31 63.3(2) . . ?
N21 C22 O23 116.6(8) . . ?
N21 C22 C12 125.4(8) . . ?
O23 C22 C12 118.0(7) . . ?
C22 N21 C29 103.0(7) . . ?
C22 N21 Gd1 118.2(6) . . ?
C29 N21 Gd1 138.4(6) . . ?
C28 C29 C24 120.5(9) . . ?
C28 C29 N21 130.6(8) . . ?
C24 C29 N21 108.9(8) . . ?
C29 C28 C27 116.0(9) . . ?
C26 C27 C28 123.2(9) . . ?
C27 C26 C25 120.5(9) . . ?
C24 C25 C26 114.7(9) . . ?
C25 C24 O23 126.5(8) . . ?
C25 C24 C29 125.0(9) . . ?
O23 C24 C29 108.5(8) . . ?
C22 O23 C24 102.9(6) . . ?
C12 N11 C16 116.6(7) . . ?
C12 N11 Gd1 121.4(5) . . ?
C16 N11 Gd1 122.0(6) . . ?
N11 C12 C13 124.6(8) . . ?
N11 C12 C22 112.0(7) . . ?
C13 C12 C22 123.4(9) . . ?
C14 C13 C12 116.5(9) . . ?
C13 C14 C15 120.2(8) . . ?
C16 C15 C14 118.0(9) . . ?
N11 C16 C15 123.9(8) . . ?
N11 C16 C32 113.0(7) . . ?
C15 C16 C32 123.1(8) . . ?
N31 C32 O33 116.5(8) . . ?
N31 C32 C16 126.8(8) . . ?
O33 C32 C16 116.6(7) . . ?
C32 N31 C39 103.8(7) . . ?
C32 N31 Gd1 114.3(6) . . ?
C39 N31 Gd1 140.6(6) . . ?
C34 C39 C38 120.2(8) . . ?
C34 C39 N31 108.2(8) . . ?
C38 C39 N31 131.6(8) . . ?
C39 C38 C37 116.8(10) . . ?
C36 C37 C38 122.4(10) . . ?
C37 C36 C35 121.0(9) . . ?
C34 C35 C36 115.1(9) . . ?
C39 C34 C35 124.5(9) . . ?
C39 C34 O33 108.4(7) . . ?
C35 C34 O33 127.1(8) . . ?
C32 O33 C34 103.0(7) . . ?
O41 N43 O44 120.2(9) . . ?
O41 N43 O42 117.3(7) . . ?
O44 N43 O42 122.4(8) . . ?
N43 O41 Gd1 96.1(5) . . ?
N43 O42 Gd1 95.8(5) . . ?
O54 N53 O51 122.0(9) . . ?
O54 N53 O52 120.9(9) . . ?
O51 N53 O52 117.1(8) . . ?
N53 O52 Gd1 98.2(5) . . ?
N53 O51 Gd1 94.5(5) . . ?
O64 N63 O61 122.4(10) . . ?
O64 N63 O62 122.1(9) . . ?
O61 N63 O62 115.5(8) . . ?
N63 O61 Gd1 96.2(6) . . ?
N63 O62 Gd1 95.5(5) . . ?
N71 C72 C73 121.8(11) . . ?
N71 C72 C92 114.5(9) . . ?
C73 C72 C92 123.3(10) . . ?
C76 N71 C72 117.7(9) . . ?
C74 C73 C72 119.0(12) . . ?
C73 C74 C75 120.9(11) . . ?
C74 C75 C76 116.9(12) . . ?
N71 C76 C75 123.6(11) . . ?
N71 C76 C82 115.1(9) . . ?
C75 C76 C82 121.3(11) . . ?
N81 C82 O83 117.1(10) . . ?
N81 C82 C76 126.8(10) . . ?
O83 C82 C76 116.1(9) . . ?
C82 O83 C84 102.7(8) . . ?
C85 C84 O83 127.5(11) . . ?
C85 C84 C89 123.6(12) . . ?
O83 C84 C89 108.9(9) . . ?
C84 C85 C86 115.2(12) . . ?
C87 C86 C85 121.9(11) . . ?
C86 C87 C88 120.1(13) . . ?
C89 C88 C87 118.7(12) . . ?
C88 C89 N81 132.2(10) . . ?
C88 C89 C84 120.4(10) . . ?
N81 C89 C84 107.3(10) . . ?
C82 N81 C89 104.0(9) . . ?
N91 C92 O93 116.0(10) . . ?
N91 C92 C72 125.8(10) . . ?
O93 C92 C72 118.2(10) . . ?
C92 O93 C94 104.3(9) . . ?
C99 C94 C95 122.7(11) . . ?
C99 C94 O93 107.2(10) . . ?
C95 C94 O93 130.0(11) . . ?
C96 C95 C94 115.9(11) . . ?
C97 C96 C95 123.2(13) . . ?
C96 C97 C98 122.5(13) . . ?
C99 C98 C97 115.8(12) . . ?
C94 C99 C98 119.9(11) . . ?
C94 C99 N91 108.1(10) . . ?
C98 C99 N91 131.9(10) . . ?
C92 N91 C99 104.4(9) . . ?

loop_
_geom_bond_atom_site_label_1
_geom_bond_atom_site_label_2
_geom_bond_distance
_geom_bond_site_symmetry_2
_geom_bond_publ_flag
Gd1 O41 2.521(8) . ?
Gd1 O100 2.413(6) . ?
Gd1 O61 2.453(7) . ?
Gd1 O52 2.480(8) . ?
Gd1 O62 2.460(7) . ?
Gd1 O42 2.532(7) . ?
Gd1 O51 2.552(7) . ?
Gd1 N21 2.587(8) . ?
Gd1 N11 2.645(7) . ?
Gd1 N31 2.686(8) . ?
C22 N21 1.298(11) . ?
C22 O23 1.376(11) . ?
C22 C12 1.457(12) . ?
N21 C29 1.435(12) . ?
C29 C28 1.398(13) . ?
C29 C24 1.367(12) . ?
C28 C27 1.372(15) . ?
C27 C26 1.405(15) . ?
C26 C25 1.401(14) . ?
C25 C24 1.381(13) . ?
C24 O23 1.398(11) . ?
N11 C12 1.353(12) . ?
N11 C16 1.325(11) . ?
C12 C13 1.374(13) . ?
C13 C14 1.411(13) . ?
C14 C15 1.362(14) . ?
C15 C16 1.394(12) . ?
C16 C32 1.498(12) . ?
C32 N31 1.287(11) . ?
C32 O33 1.364(10) . ?
N31 C39 1.421(12) . ?
C39 C34 1.373(12) . ?
C39 C38 1.411(14) . ?
C38 C37 1.358(15) . ?
C37 C36 1.423(15) . ?
C36 C35 1.391(14) . ?
C35 C34 1.386(13) . ?
C34 O33 1.391(11) . ?
N43 O41 1.266(10) . ?
N43 O44 1.258(10) . ?
N43 O42 1.258(11) . ?
N53 O54 1.230(10) . ?
N53 O51 1.253(11) . ?
N53 O52 1.249(11) . ?
N63 O64 1.230(11) . ?
N63 O61 1.273(11) . ?
N63 O62 1.285(12) . ?
C72 N71 1.350(13) . ?
C72 C73 1.381(15) . ?
C72 C92 1.472(16) . ?
N71 C76 1.345(14) . ?
C73 C74 1.379(19) . ?
C74 C75 1.362(18) . ?
C75 C76 1.401(15) . ?
C76 C82 1.484(16) . ?
C82 N81 1.302(14) . ?
C82 O83 1.357(13) . ?
O83 C84 1.382(14) . ?
C84 C85 1.402(16) . ?
C84 C89 1.403(14) . ?
C85 C86 1.36(2) . ?
C86 C87 1.46(2) . ?
C87 C88 1.368(17) . ?
C88 C89 1.363(17) . ?
C89 N81 1.406(14) . ?
C92 N91 1.300(14) . ?
C92 O93 1.355(13) . ?
O93 C94 1.384(13) . ?
C94 C99 1.406(15) . ?
C94 C95 1.386(17) . ?
C95 C96 1.355(19) . ?
C96 C97 1.353(19) . ?
C97 C98 1.402(18) . ?
C98 C99 1.390(16) . ?
C99 N91 1.403(15) . ?
